data_7019796
loop_
_publ_author_name
'Rodriguez-Albelo, L Marleny'
'Rousseau, Guillaume'
'Mialane, Pierre'
'Marrot, J\'er\^ome'
'Mellot-Draznieks, Caroline'
'Ruiz-Salvador, A Rabdel'
'Li, Shiwen'
'Liu, Rongji'
'Zhang, Guangjin'
'Keita, Bineta'
'Dolbecq, Anne'

_publ_section_title
;
 \e-Keggin-based coordination networks: Synthesis, structure and
 application toward green synthesis of polyoxometalate@graphene hybrids.
;
_journal_issue 33
_journal_name_full 'Dalton transactions (Cambridge, England : 2003)'
_journal_page_first 9989
_journal_page_last 9999
_journal_paper_doi 10.1039/c2dt30537b
_journal_volume 41
_journal_year 2012
_chemical_formula_sum 'C44 H78 Mo12 N9 O52 P Zn4'
_chemical_formula_weight 3008.88
_chemical_name_systematic
;
?
;
_space_group_IT_number 82
_symmetry_cell_setting tetragonal
_symmetry_space_group_name_Hall 'I -4'
_symmetry_space_group_name_H-M 'I -4'
_atom_sites_solution_hydrogens geom
_atom_sites_solution_primary direct
_atom_sites_solution_secondary difmap
_audit_creation_method SHELXL-97
_cell_angle_alpha 90.00
_cell_angle_beta 90.00
_cell_angle_gamma 90.00
_cell_formula_units_Z 2
_cell_length_a 15.270(3)
_cell_length_b 15.270(3)
_cell_length_c 18.496(4)
_cell_measurement_reflns_used 8670
_cell_measurement_temperature 293(2)
_cell_measurement_theta_max 30.36
_cell_measurement_theta_min 1.73
_cell_volume 4312.8(15)
_computing_cell_refinement 'Bruker SMART'
_computing_data_collection 'Bruker SMART'
_computing_data_reduction 'Bruker SAINT'
_computing_molecular_graphics 'Bruker SHELXTL'
_computing_publication_material 'Bruker SHELXTL'
_computing_structure_refinement 'SHELXL-97 (Sheldrick, 1997)'
_computing_structure_solution 'SHELXS-97 (Sheldrick, 1990)'
_diffrn_ambient_temperature 293(2)
_diffrn_detector_area_resol_mean 512x512
_diffrn_measured_fraction_theta_full 0.969
_diffrn_measured_fraction_theta_max 0.969
_diffrn_measurement_device_type 'CCD area detector'
_diffrn_measurement_method 'phi and omega scans'
_diffrn_radiation_monochromator graphite
_diffrn_radiation_source 'fine-focus sealed tube'
_diffrn_radiation_type MoK\a
_diffrn_radiation_wavelength 0.71073
_diffrn_reflns_av_R_equivalents 0.0538
_diffrn_reflns_av_sigmaI/netI 0.1100
_diffrn_reflns_limit_h_max 21
_diffrn_reflns_limit_h_min -21
_diffrn_reflns_limit_k_max 11
_diffrn_reflns_limit_k_min -21
_diffrn_reflns_limit_l_max 26
_diffrn_reflns_limit_l_min -25
_diffrn_reflns_number 13600
_diffrn_reflns_theta_full 30.36
_diffrn_reflns_theta_max 30.36
_diffrn_reflns_theta_min 1.73
_exptl_absorpt_coefficient_mu 2.888
_exptl_absorpt_correction_T_max 0.6736
_exptl_absorpt_correction_T_min 0.5985
_exptl_absorpt_correction_type multi-scan
_exptl_absorpt_process_details
'G. M. Sheldrick, SADABS; program for scaling and correction of area detector data, University of G ttingen, Germany, 1997'
_exptl_crystal_colour black
_exptl_crystal_density_diffrn 2.317
_exptl_crystal_density_method 'not measured'
_exptl_crystal_description parallelepiped
_exptl_crystal_F_000 2430
_exptl_crystal_size_max 0.20
_exptl_crystal_size_mid 0.20
_exptl_crystal_size_min 0.15
_platon_squeeze_details
;
;
_refine_diff_density_max 1.701
_refine_diff_density_min -1.138
_refine_diff_density_rms 0.196
_refine_ls_abs_structure_details 'Flack H D (1983), Acta Cryst. A39, 876-881'
_refine_ls_abs_structure_Flack 0.02(3)
_refine_ls_extinction_method none
_refine_ls_goodness_of_fit_ref 0.957
_refine_ls_hydrogen_treatment constr
_refine_ls_matrix_type full
_refine_ls_number_parameters 187
_refine_ls_number_reflns 5881
_refine_ls_number_restraints 0
_refine_ls_restrained_S_all 0.957
_refine_ls_R_factor_all 0.0969
_refine_ls_R_factor_gt 0.0615
_refine_ls_shift/su_max 0.001
_refine_ls_shift/su_mean 0.000
_refine_ls_structure_factor_coef Fsqd
_refine_ls_weighting_details 'calc w=1/[\s^2^(Fo^2^)+(0.0624P)^2^+0.0000P] where P=(Fo^2^+2Fc^2^)/3'
_refine_ls_weighting_scheme calc
_refine_ls_wR_factor_gt 0.1474
_refine_ls_wR_factor_ref 0.1568
_reflns_number_gt 3288
_reflns_number_total 5881
_reflns_threshold_expression >2\s(I)
_cod_data_source_file c2dt30537b.txt
_cod_data_source_block e(bim)4
_cod_original_cell_volume 4312.6(17)
_cod_original_sg_symbol_H-M I-4
_cod_database_code 7019796

loop_
_symmetry_equiv_pos_as_xyz
'x, y, z'
'-x, -y, z'
'y, -x, -z'
'-y, x, -z'
'x+1/2, y+1/2, z+1/2'
'-x+1/2, -y+1/2, z+1/2'
'y+1/2, -x+1/2, -z+1/2'
'-y+1/2, x+1/2, -z+1/2'

loop_
_atom_site_label
_atom_site_type_symbol
_atom_site_fract_x
_atom_site_fract_y
_atom_site_fract_z
_atom_site_U_iso_or_equiv
_atom_site_adp_type
_atom_site_occupancy
_atom_site_symmetry_multiplicity
_atom_site_calc_flag
_atom_site_refinement_flags
Mo1 Mo 0.76650(6) 0.97085(7) 0.94261(5) 0.0512(3) Uani 1 1 d .
Mo2 Mo 0.82326(6) 0.85000(6) 1.06058(5) 0.0471(2) Uani 1 1 d .
Mo3 Mo 0.91684(8) 1.02926(7) 0.81320(5) 0.0580(3) Uani 1 1 d .
Zn1 Zn 0.92692(9) 0.81870(9) 0.89175(6) 0.0526(3) Uani 1 1 d .
P1 P 1.0000 1.0000 1.0000 0.0332(10) Uani 1 4 d S
O1 O 0.9692(4) 0.9222(4) 1.0493(3) 0.0400(13) Uani 1 1 d .
O2 O 0.8315(5) 0.8617(4) 0.9538(4) 0.0471(17) Uani 1 1 d .
O3 O 1.0299(4) 0.7861(4) 0.9506(4) 0.0449(17) Uani 1 1 d .
O4 O 0.9675(6) 0.9170(5) 0.8252(3) 0.062(2) Uani 1 1 d .
O5 O 0.8040(6) 0.9805(5) 0.8450(4) 0.0521(19) Uani 1 1 d .
O6 O 0.8564(5) 0.8691(6) 1.1551(4) 0.057(2) Uani 1 1 d .
O7 O 0.6643(6) 0.9406(7) 0.9371(5) 0.084(2) Uani 1 1 d .
O8 O 0.8989(7) 1.0369(7) 0.7255(5) 0.084(2) Uani 1 1 d .
O9 O 0.9054(4) 0.7559(4) 1.0487(4) 0.0460(17) Uani 1 1 d .
O10 O 0.7304(6) 0.7921(6) 1.0701(5) 0.069(2) Uani 1 1 d .
N1 N 0.8673(8) 0.7289(7) 0.8322(5) 0.066(3) Uani 1 1 d .
N2 N 0.7683(8) 0.6716(8) 0.7603(5) 0.071(3) Uani 1 1 d .
H2 H 0.7259 0.6700 0.7297 0.085 Uiso 1 1 calc R
C1 C 0.8159(13) 0.7368(11) 0.7764(8) 0.100(6) Uani 1 1 d .
H1 H 0.8141 0.7882 0.7495 0.119 Uiso 1 1 calc R
C2 C 0.8556(6) 0.6414(4) 0.8509(5) 0.063(3) Uani 1 1 d G
C3 C 0.7978(7) 0.6065(5) 0.8005(4) 0.080(5) Uani 1 1 d G
C4 C 0.7687(8) 0.5206(6) 0.8077(6) 0.113(5) Uani 1 1 d G
H4 H 0.7301 0.4973 0.7740 0.136 Uiso 1 1 calc R
C5 C 0.7975(9) 0.4698(5) 0.8654(7) 0.122(7) Uani 1 1 d G
H5 H 0.7781 0.4123 0.8702 0.147 Uiso 1 1 calc R
C6 C 0.8553(10) 0.5047(6) 0.9157(6) 0.153(11) Uani 1 1 d G
H6 H 0.8745 0.4707 0.9543 0.184 Uiso 1 1 calc R
C7 C 0.8843(8) 0.5905(7) 0.9085(5) 0.113(5) Uani 1 1 d G
H7 H 0.9230 0.6139 0.9422 0.136 Uiso 1 1 calc R
O1W O 1.0000 1.0000 0.5000 0.054(4) Uiso 1 4 d S

loop_
_atom_site_aniso_label
_atom_site_aniso_U_11
_atom_site_aniso_U_22
_atom_site_aniso_U_33
_atom_site_aniso_U_23
_atom_site_aniso_U_13
_atom_site_aniso_U_12
Mo1 0.0416(5) 0.0553(6) 0.0567(6) -0.0108(5) -0.0029(4) -0.0063(4)
Mo2 0.0442(5) 0.0487(5) 0.0483(5) 0.0035(4) 0.0107(4) -0.0064(4)
Mo3 0.0765(8) 0.0551(6) 0.0425(4) 0.0021(4) -0.0068(5) 0.0021(6)
Zn1 0.0628(8) 0.0485(7) 0.0467(6) -0.0024(6) -0.0062(6) -0.0054(7)
P1 0.0285(14) 0.0285(14) 0.043(2) 0.000 0.000 0.000
O1 0.032(3) 0.040(3) 0.048(3) 0.000(3) 0.004(3) -0.003(3)
O2 0.064(5) 0.033(3) 0.045(4) 0.004(3) -0.012(3) -0.011(3)
O3 0.037(3) 0.041(4) 0.056(4) 0.016(3) 0.011(3) -0.002(3)
O4 0.097(7) 0.053(5) 0.036(3) -0.005(3) 0.002(4) 0.024(5)
O5 0.070(5) 0.047(4) 0.039(4) 0.002(3) -0.006(4) -0.010(4)
O6 0.057(5) 0.069(5) 0.044(4) 0.017(4) 0.008(3) 0.007(4)
O7 0.093(5) 0.083(5) 0.076(4) -0.032(4) -0.046(4) 0.028(4)
O8 0.093(5) 0.083(5) 0.076(4) -0.032(4) -0.046(4) 0.028(4)
O9 0.044(4) 0.040(3) 0.054(4) 0.013(3) 0.007(3) -0.001(3)
O10 0.069(5) 0.074(5) 0.064(5) 0.015(4) 0.010(4) -0.025(5)
N1 0.069(7) 0.064(6) 0.064(6) -0.013(5) -0.003(5) -0.017(6)
N2 0.089(8) 0.077(8) 0.046(5) -0.002(5) -0.013(5) -0.029(7)
C1 0.146(16) 0.084(10) 0.069(8) 0.021(8) -0.056(10) -0.064(11)
C2 0.057(7) 0.040(6) 0.093(9) -0.004(6) -0.014(6) -0.001(5)
C3 0.138(14) 0.042(6) 0.060(7) -0.032(6) -0.019(8) 0.013(8)
C4 0.123(11) 0.058(7) 0.159(13) -0.003(7) -0.053(10) -0.021(7)
C5 0.159(19) 0.038(8) 0.17(2) -0.016(10) -0.039(15) -0.013(10)
C6 0.28(3) 0.082(12) 0.097(13) 0.055(11) 0.000(17) 0.000(18)
C7 0.123(11) 0.058(7) 0.159(13) -0.003(7) -0.053(10) -0.021(7)

loop_
_atom_type_symbol
_atom_type_description
_atom_type_scat_dispersion_real
_atom_type_scat_dispersion_imag
_atom_type_scat_source
O O 0.0106 0.0060 'International Tables Vol C Tables 4.2.6.8 and 6.1.1.4'
P P 0.1023 0.0942 'International Tables Vol C Tables 4.2.6.8 and 6.1.1.4'
Zn Zn 0.2839 1.4301 'International Tables Vol C Tables 4.2.6.8 and 6.1.1.4'
Mo Mo -1.6832 0.6857 'International Tables Vol C Tables 4.2.6.8 and 6.1.1.4'
C C 0.0033 0.0016 'International Tables Vol C Tables 4.2.6.8 and 6.1.1.4'
N N 0.0061 0.0033 'International Tables Vol C Tables 4.2.6.8 and 6.1.1.4'
H H 0.0000 0.0000 'International Tables Vol C Tables 4.2.6.8 and 6.1.1.4'

loop_
_geom_angle_atom_site_label_1
_geom_angle_atom_site_label_2
_geom_angle_atom_site_label_3
_geom_angle
_geom_angle_site_symmetry_1
_geom_angle_site_symmetry_3
O7 Mo1 O5 104.5(4) . .
O7 Mo1 O9 101.8(4) . 3_577
O5 Mo1 O9 91.6(3) . 3_577
O7 Mo1 O2 104.6(4) . .
O5 Mo1 O2 90.8(3) . .
O9 Mo1 O2 151.9(3) 3_577 .
O7 Mo1 O3 101.8(4) . 3_577
O5 Mo1 O3 153.5(3) . 3_577
O9 Mo1 O3 86.3(3) 3_577 3_577
O2 Mo1 O3 79.3(3) . 3_577
O7 Mo1 Mo2 98.6(4) . .
O5 Mo1 Mo2 130.9(3) . .
O9 Mo1 Mo2 125.2(2) 3_577 .
O2 Mo1 Mo2 41.1(2) . .
O3 Mo1 Mo2 39.7(2) 3_577 .
O10 Mo2 O6 102.5(4) . .
O10 Mo2 O9 99.8(4) . .
O6 Mo2 O9 92.7(3) . .
O10 Mo2 O3 105.3(4) . 3_577
O6 Mo2 O3 91.8(3) . 3_577
O9 Mo2 O3 152.9(3) . 3_577
O10 Mo2 O2 101.8(4) . .
O6 Mo2 O2 155.6(3) . .
O9 Mo2 O2 85.0(3) . .
O3 Mo2 O2 80.0(3) 3_577 .
O10 Mo2 O1 174.3(4) . .
O6 Mo2 O1 76.4(3) . .
O9 Mo2 O1 74.8(3) . .
O3 Mo2 O1 80.4(3) 3_577 .
O2 Mo2 O1 79.7(3) . .
O10 Mo2 Mo1 99.0(3) . .
O6 Mo2 Mo1 132.4(3) . .
O9 Mo2 Mo1 124.7(2) . .
O3 Mo2 Mo1 41.4(2) 3_577 .
O2 Mo2 Mo1 40.2(2) . .
O1 Mo2 Mo1 85.69(15) . .
O8 Mo3 O4 104.3(4) . .
O8 Mo3 O4 103.4(5) . 2_775
O4 Mo3 O4 89.9(4) . 2_775
O8 Mo3 O5 100.1(5) . .
O4 Mo3 O5 88.9(4) . .
O4 Mo3 O5 156.1(3) 2_775 .
O8 Mo3 O6 99.7(4) . 3_577
O4 Mo3 O6 156.0(3) . 3_577
O4 Mo3 O6 85.9(3) 2_775 3_577
O5 Mo3 O6 85.6(4) . 3_577
O8 Mo3 Mo3 100.4(4) . 2_775
O4 Mo3 Mo3 46.7(3) . 2_775
O4 Mo3 Mo3 44.7(2) 2_775 2_775
O5 Mo3 Mo3 134.5(2) . 2_775
O6 Mo3 Mo3 129.8(3) 3_577 2_775
O2 Zn1 O3 110.6(3) . .
O2 Zn1 N1 102.4(4) . .
O3 Zn1 N1 119.9(4) . .
O2 Zn1 O4 109.3(3) . .
O3 Zn1 O4 106.1(3) . .
N1 Zn1 O4 108.3(4) . .
O1 P1 O1 109.7(2) 2_775 3_577
O1 P1 O1 108.9(5) 2_775 .
O1 P1 O1 109.7(2) 3_577 .
O1 P1 O1 109.7(2) 2_775 4_757
O1 P1 O1 108.9(5) 3_577 4_757
O1 P1 O1 109.7(2) . 4_757
P1 O1 Mo2 130.6(3) . .
Mo1 O2 Zn1 126.9(4) . .
Mo1 O2 Mo2 98.6(3) . .
Zn1 O2 Mo2 126.6(4) . .
Mo2 O3 Zn1 128.5(3) 4_757 .
Mo2 O3 Mo1 98.9(3) 4_757 4_757
Zn1 O3 Mo1 125.3(3) . 4_757
Mo3 O4 Mo3 88.6(4) . 2_775
Mo3 O4 Zn1 127.9(4) . .
Mo3 O4 Zn1 130.6(4) 2_775 .
Mo1 O5 Mo3 125.3(4) . .
Mo2 O6 Mo3 125.5(4) . 4_757
Mo1 O9 Mo2 125.1(4) 4_757 .
C1 N1 C2 102.0(10) . .
C1 N1 Zn1 130.9(10) . .
C2 N1 Zn1 125.8(7) . .
C1 N2 C3 105.2(11) . .
C1 N2 H2 127.4 . .
C3 N2 H2 127.4 . .
N2 C1 N1 117.4(13) . .
N2 C1 H1 121.3 . .
N1 C1 H1 121.3 . .
C3 C2 C7 120.0 . .
C3 C2 N1 106.5(7) . .
C7 C2 N1 133.4(7) . .
N2 C3 C4 130.9(8) . .
N2 C3 C2 107.8(7) . .
C4 C3 C2 120.0 . .
C5 C4 C3 120.0 . .
C5 C4 H4 120.0 . .
C3 C4 H4 120.0 . .
C4 C5 C6 120.0 . .
C4 C5 H5 120.0 . .
C6 C5 H5 120.0 . .
C5 C6 C7 120.0 . .
C5 C6 H6 120.0 . .
C7 C6 H6 120.0 . .
C6 C7 C2 120.0 . .
C6 C7 H7 120.0 . .
C2 C7 H7 120.0 . .

loop_
_geom_bond_atom_site_label_1
_geom_bond_atom_site_label_2
_geom_bond_distance
_geom_bond_site_symmetry_2
Mo1 O7 1.631(10) .
Mo1 O5 1.900(7) .
Mo1 O9 1.903(7) 3_577
Mo1 O2 1.951(7) .
Mo1 O3 1.998(7) 3_577
Mo1 Mo2 2.9863(15) .
Mo2 O10 1.681(8) .
Mo2 O6 1.842(8) .
Mo2 O9 1.920(7) .
Mo2 O3 1.931(7) 3_577
Mo2 O2 1.987(7) .
Mo2 O1 2.495(7) .
Mo3 O8 1.649(9) .
Mo3 O4 1.893(8) .
Mo3 O4 1.960(10) 2_775
Mo3 O5 1.967(8) .
Mo3 O6 1.981(8) 3_577
Mo3 Mo3 2.692(2) 2_775
Zn1 O2 1.967(8) .
Zn1 O3 1.976(7) .
Zn1 N1 1.981(10) .
Zn1 O4 2.038(8) .
P1 O1 1.569(6) 2_775
P1 O1 1.569(6) 3_577
P1 O1 1.569(6) .
P1 O1 1.569(6) 4_757
O3 Mo2 1.931(7) 4_757
O3 Mo1 1.998(7) 4_757
O4 Mo3 1.960(10) 2_775
O6 Mo3 1.981(8) 4_757
O9 Mo1 1.903(7) 4_757
N1 C1 1.301(16) .
N1 C2 1.391(13) .
N2 C1 1.268(15) .
N2 C3 1.320(13) .
N2 H2 0.8600 .
C1 H1 0.9300 .
C2 C3 1.3900 .
C2 C7 1.3900 .
C3 C4 1.3900 .
C4 C5 1.3900 .
C4 H4 0.9300 .
C5 C6 1.3900 .
C5 H5 0.9300 .
C6 C7 1.3900 .
C6 H6 0.9300 .
C7 H7 0.9300 .

loop_
_platon_squeeze_void_nr
_platon_squeeze_void_average_x
_platon_squeeze_void_average_y
_platon_squeeze_void_average_z
_platon_squeeze_void_volume
_platon_squeeze_void_count_electrons
_platon_squeeze_void_content
1 -0.014 0.222 0.420 1514 576 ' '
2 0.000 0.500 0.750 36 6 ' '
3 0.000 0.500 -0.001 3 0 ' '
4 0.000 0.500 0.501 4 0 ' '
5 0.500 0.000 0.250 36 6 ' '
6 0.500 0.000 0.499 3 0 ' '
7 0.500 0.000 1.001 4 0 ' '
